data_7130499
loop_
_publ_author_name
'Maltz, Logan T.'
'Wilkins, Lewis C.'
'Gabba\"i, Fran\,cois P.'

_publ_section_title
;
 Augmenting metallobasicity to modulate gold hydrogen bonding
;
_journal_name_full 'Chemical Communications'
_journal_paper_doi 10.1039/D2CC03328C
_journal_year 2022
_chemical_formula_moiety 'C31 H25 Au Cl O P'
_chemical_formula_sum 'C31 H25 Au Cl O P'
_chemical_formula_weight 676.89
_space_group_crystal_system monoclinic
_space_group_IT_number 14
_space_group_name_Hall '-P 2yn'
_space_group_name_H-M_alt 'P 1 21/n 1'
_atom_sites_solution_hydrogens geom
_atom_sites_solution_primary dual
_audit_creation_date 2022-07-21
_audit_creation_method
;
Olex2 1.5
(compiled 2022.04.07 svn.rca3783a0 for OlexSys, GUI svn.r6498)
;
_audit_update_record
;
2022-07-21 deposited with the CCDC.	2022-07-25 downloaded from the CCDC.
;
_cell_angle_alpha 90
_cell_angle_beta 90.654(4)
_cell_angle_gamma 90
_cell_formula_units_Z 4
_cell_length_a 10.7463(12)
_cell_length_b 16.4340(18)
_cell_length_c 14.4097(16)
_cell_measurement_reflns_used 9832
_cell_measurement_temperature 110.15
_cell_measurement_theta_max 30.07
_cell_measurement_theta_min 2.48
_cell_volume 2544.7(5)
_computing_cell_refinement 'SAINT V8.38A (Bruker, 2018)'
_computing_data_collection 'SAINT V8.38A (Bruker, 2018)'
_computing_data_reduction 'SAINT V8.38A (Bruker, 2018)'
_computing_molecular_graphics 'Olex2 1.5 (Dolomanov et al., 2009)'
_computing_publication_material 'Olex2 1.5 (Dolomanov et al., 2009)'
_computing_structure_refinement 'SHELXL 2018/3 (Sheldrick, 2015)'
_computing_structure_solution 'SHELXT 2014/5 (Sheldrick, 2014)'
_diffrn_ambient_temperature 110.15
_diffrn_measured_fraction_theta_full 1.000
_diffrn_measured_fraction_theta_max 1.000
_diffrn_measurement_device_type 'Bruker APEX-II CCD'
_diffrn_measurement_method '\f and \w scans'
_diffrn_radiation_type MoK\a
_diffrn_radiation_wavelength 0.71073
_diffrn_reflns_av_R_equivalents 0.0316
_diffrn_reflns_av_unetI/netI 0.0196
_diffrn_reflns_Laue_measured_fraction_full 1.000
_diffrn_reflns_Laue_measured_fraction_max 1.000
_diffrn_reflns_limit_h_max 12
_diffrn_reflns_limit_h_min -12
_diffrn_reflns_limit_k_max 19
_diffrn_reflns_limit_k_min -19
_diffrn_reflns_limit_l_max 17
_diffrn_reflns_limit_l_min -17
_diffrn_reflns_number 31722
_diffrn_reflns_point_group_measured_fraction_full 1.000
_diffrn_reflns_point_group_measured_fraction_max 1.000
_diffrn_reflns_theta_full 24.999
_diffrn_reflns_theta_max 24.999
_diffrn_reflns_theta_min 2.265
_diffrn_source_current 1.0
_diffrn_source_power 0.05
_diffrn_source_voltage 50.0
_diffrn_standards_number 0
_exptl_absorpt_coefficient_mu 5.972
_exptl_absorpt_correction_T_max 0.3807
_exptl_absorpt_correction_T_min 0.3031
_exptl_absorpt_correction_type multi-scan
_exptl_absorpt_process_details
;
SADABS-2016/2 (Bruker,2016/2) was used for absorption correction.
wR2(int) was 0.0919 before and 0.0488 after correction.
The Ratio of minimum to maximum transmission is 0.7962.
The \l/2 correction factor is Not present.
;
_exptl_crystal_colour colourless
_exptl_crystal_colour_primary colourless
_exptl_crystal_density_diffrn 1.767
_exptl_crystal_description block
_exptl_crystal_F_000 1320
_exptl_crystal_size_max 0.175
_exptl_crystal_size_mid 0.155
_exptl_crystal_size_min 0.145
_refine_diff_density_max 1.369
_refine_diff_density_min -0.396
_refine_diff_density_rms 0.080
_refine_ls_extinction_method none
_refine_ls_goodness_of_fit_ref 1.084
_refine_ls_hydrogen_treatment constr
_refine_ls_matrix_type full
_refine_ls_number_parameters 317
_refine_ls_number_reflns 4478
_refine_ls_number_restraints 0
_refine_ls_restrained_S_all 1.084
_refine_ls_R_factor_all 0.0224
_refine_ls_R_factor_gt 0.0180
_refine_ls_shift/su_max 0.003
_refine_ls_shift/su_mean 0.000
_refine_ls_structure_factor_coef Fsqd
_refine_ls_weighting_details 'w=1/[\s^2^(Fo^2^)+(0.0089P)^2^+5.4047P] where P=(Fo^2^+2Fc^2^)/3'
_refine_ls_weighting_scheme calc
_refine_ls_wR_factor_gt 0.0398
_refine_ls_wR_factor_ref 0.0418
_reflns_Friedel_coverage 0.000
_reflns_number_gt 4075
_reflns_number_total 4478
_reflns_threshold_expression 'I > 2\s(I)'
_cod_data_source_file d2cc03328c2.cif
_cod_data_source_block lw239c_review_0m_d_pl
_cod_database_code 7130499
_shelx_shelxl_version_number 2018/3
_shelx_space_group_comment
;
The symmetry employed for this shelxl refinement is uniquely defined
by the following loop, which should always be used as a source of
symmetry information in preference to the above space-group names.
They are only intended as comments.
;
_olex2_refinement_description
;
1.a Aromatic/amide H refined with riding coordinates:
 C3(H3), C4(H4), C5(H5), C6(H6), C8(H8), C9(H9), C10(H10), C11(H11), C12(H12),
 C14(H14), C15(H15), C16(H16), C17(H17), C18(H18), C20(H20), C21(H21), C22(H22),
  C23(H23), C24(H24), C26(H26), C27(H27), C28(H28), C29(H29), C30(H30)
1.b Idealised tetrahedral OH refined as rotating group:
 O1(H1)
;
_olex2_submission_special_instructions 'No special instructions were received'

loop_
_space_group_symop_operation_xyz
'x, y, z'
'-x+1/2, y+1/2, -z+1/2'
'-x, -y, -z'
'x-1/2, -y-1/2, z-1/2'

loop_
_atom_site_label
_atom_site_type_symbol
_atom_site_fract_x
_atom_site_fract_y
_atom_site_fract_z
_atom_site_U_iso_or_equiv
_atom_site_adp_type
_atom_site_occupancy
_atom_site_site_symmetry_order
_atom_site_calc_flag
_atom_site_refinement_flags_posn
_atom_site_refinement_flags_adp
_atom_site_refinement_flags_occupancy
_atom_site_disorder_assembly
_atom_site_disorder_group
Au1 Au 0.37432(2) 0.38082(2) 0.55882(2) 0.01948(4) Uani 1 1 d . . . . .
Cl1 Cl 0.37275(8) 0.48393(5) 0.66531(7) 0.0348(2) Uani 1 1 d . . . . .
P1 P 0.37795(7) 0.27222(5) 0.46570(5) 0.01674(16) Uani 1 1 d . . . . .
O1 O 0.4013(2) 0.39386(14) 0.34960(16) 0.0262(5) Uani 1 1 d . . . . .
H1 H 0.446145 0.434522 0.338572 0.039 Uiso 1 1 calc R U . . .
C1 C 0.2535(3) 0.25998(18) 0.3785(2) 0.0173(6) Uani 1 1 d . . . . .
C2 C 0.2257(3) 0.31650(19) 0.3079(2) 0.0185(7) Uani 1 1 d . . . . .
C3 C 0.1337(3) 0.2966(2) 0.2428(2) 0.0223(7) Uani 1 1 d . . . . .
H3 H 0.115033 0.334156 0.194477 0.027 Uiso 1 1 calc R U . . .
C4 C 0.0687(3) 0.2242(2) 0.2459(2) 0.0232(7) Uani 1 1 d . . . . .
H4 H 0.006625 0.212499 0.200415 0.028 Uiso 1 1 calc R U . . .
C5 C 0.0946(3) 0.16903(19) 0.3155(2) 0.0219(7) Uani 1 1 d . . . . .
H5 H 0.049890 0.119259 0.318774 0.026 Uiso 1 1 calc R U . . .
C6 C 0.1863(3) 0.18679(19) 0.3805(2) 0.0191(7) Uani 1 1 d . . . . .
H6 H 0.204248 0.148300 0.428026 0.023 Uiso 1 1 calc R U . . .
C7 C 0.3215(3) 0.41131(19) 0.1945(2) 0.0207(7) Uani 1 1 d . . . . .
C8 C 0.4057(3) 0.3574(2) 0.1551(2) 0.0296(8) Uani 1 1 d . . . . .
H8 H 0.442994 0.316427 0.192763 0.036 Uiso 1 1 calc R U . . .
C9 C 0.4362(4) 0.3623(2) 0.0624(3) 0.0354(9) Uani 1 1 d . . . . .
H9 H 0.494059 0.325002 0.036805 0.043 Uiso 1 1 calc R U . . .
C10 C 0.3823(3) 0.4216(2) 0.0070(2) 0.0293(8) Uani 1 1 d . . . . .
H10 H 0.402100 0.424896 -0.057000 0.035 Uiso 1 1 calc R U . . .
C11 C 0.3002(3) 0.4757(2) 0.0449(2) 0.0260(8) Uani 1 1 d . . . . .
H11 H 0.264034 0.516876 0.007011 0.031 Uiso 1 1 calc R U . . .
C12 C 0.2691(3) 0.47088(19) 0.1381(2) 0.0223(7) Uani 1 1 d . . . . .
H12 H 0.211658 0.508601 0.163267 0.027 Uiso 1 1 calc R U . . .
C13 C 0.2064(3) 0.46861(19) 0.3349(2) 0.0218(7) Uani 1 1 d . . . . .
C14 C 0.0809(3) 0.4590(2) 0.3551(2) 0.0257(7) Uani 1 1 d . . . . .
H14 H 0.042908 0.407171 0.347268 0.031 Uiso 1 1 calc R U . . .
C15 C 0.0108(3) 0.5237(2) 0.3863(2) 0.0306(8) Uani 1 1 d . . . . .
H15 H -0.074377 0.515883 0.400607 0.037 Uiso 1 1 calc R U . . .
C16 C 0.0640(4) 0.6001(2) 0.3968(2) 0.0310(8) Uani 1 1 d . . . . .
H16 H 0.015560 0.644619 0.417794 0.037 Uiso 1 1 calc R U . . .
C17 C 0.1881(4) 0.6107(2) 0.3764(2) 0.0316(8) Uani 1 1 d . . . . .
H17 H 0.225084 0.662907 0.382669 0.038 Uiso 1 1 calc R U . . .
C18 C 0.2589(3) 0.5455(2) 0.3468(2) 0.0255(7) Uani 1 1 d . . . . .
H18 H 0.344733 0.553247 0.334438 0.031 Uiso 1 1 calc R U . . .
C19 C 0.5219(3) 0.25108(18) 0.4063(2) 0.0192(7) Uani 1 1 d . . . . .
C20 C 0.6311(3) 0.2891(2) 0.4358(2) 0.0275(8) Uani 1 1 d . . . . .
H20 H 0.629040 0.329219 0.483199 0.033 Uiso 1 1 calc R U . . .
C21 C 0.7428(3) 0.2679(2) 0.3953(3) 0.0357(9) Uani 1 1 d . . . . .
H21 H 0.817735 0.293522 0.415259 0.043 Uiso 1 1 calc R U . . .
C22 C 0.7458(3) 0.2099(2) 0.3262(3) 0.0350(9) Uani 1 1 d . . . . .
H22 H 0.823041 0.194900 0.299802 0.042 Uiso 1 1 calc R U . . .
C23 C 0.6375(3) 0.1734(2) 0.2953(2) 0.0281(8) Uani 1 1 d . . . . .
H23 H 0.639871 0.134319 0.246826 0.034 Uiso 1 1 calc R U . . .
C24 C 0.5250(3) 0.19413(19) 0.3352(2) 0.0228(7) Uani 1 1 d . . . . .
H24 H 0.450066 0.169345 0.313879 0.027 Uiso 1 1 calc R U . . .
C25 C 0.3631(3) 0.18480(18) 0.5429(2) 0.0181(7) Uani 1 1 d . . . . .
C26 C 0.2684(3) 0.1858(2) 0.6082(2) 0.0234(7) Uani 1 1 d . . . . .
H26 H 0.211690 0.230087 0.609125 0.028 Uiso 1 1 calc R U . . .
C27 C 0.2555(3) 0.1233(2) 0.6717(2) 0.0253(7) Uani 1 1 d . . . . .
H27 H 0.189374 0.124262 0.714849 0.030 Uiso 1 1 calc R U . . .
C28 C 0.3396(3) 0.0593(2) 0.6721(2) 0.0253(7) Uani 1 1 d . . . . .
H28 H 0.331774 0.016440 0.715887 0.030 Uiso 1 1 calc R U . . .
C29 C 0.4343(3) 0.0581(2) 0.6087(2) 0.0244(7) Uani 1 1 d . . . . .
H29 H 0.491867 0.014191 0.609002 0.029 Uiso 1 1 calc R U . . .
C30 C 0.4466(3) 0.12037(19) 0.5442(2) 0.0214(7) Uani 1 1 d . . . . .
H30 H 0.512478 0.118846 0.500855 0.026 Uiso 1 1 calc R U . . .
C31 C 0.2886(3) 0.39958(18) 0.2972(2) 0.0192(7) Uani 1 1 d . . . . .

loop_
_atom_site_aniso_label
_atom_site_aniso_U_11
_atom_site_aniso_U_22
_atom_site_aniso_U_33
_atom_site_aniso_U_23
_atom_site_aniso_U_13
_atom_site_aniso_U_12
Au1 0.01997(7) 0.01426(7) 0.02419(7) -0.00195(5) -0.00104(5) -0.00068(5)
Cl1 0.0289(5) 0.0266(4) 0.0493(6) -0.0187(4) 0.0108(4) -0.0071(4)
P1 0.0179(4) 0.0137(4) 0.0185(4) 0.0009(3) -0.0024(3) -0.0003(3)
O1 0.0224(12) 0.0237(13) 0.0323(13) 0.0111(10) -0.0095(10) -0.0065(10)
C1 0.0170(15) 0.0167(15) 0.0183(16) -0.0010(12) -0.0002(12) 0.0003(13)
C2 0.0167(16) 0.0174(16) 0.0213(17) 0.0026(13) 0.0014(13) -0.0007(13)
C3 0.0211(17) 0.0233(17) 0.0224(17) 0.0028(13) -0.0035(13) 0.0006(14)
C4 0.0183(16) 0.0288(18) 0.0224(17) -0.0034(14) -0.0030(13) -0.0024(14)
C5 0.0209(17) 0.0182(16) 0.0267(18) -0.0030(13) 0.0014(14) -0.0060(13)
C6 0.0216(17) 0.0163(16) 0.0193(16) 0.0007(12) 0.0019(13) 0.0005(13)
C7 0.0202(17) 0.0166(16) 0.0252(18) 0.0034(13) -0.0018(13) -0.0039(13)
C8 0.0265(19) 0.0288(19) 0.033(2) 0.0081(15) 0.0016(15) 0.0086(15)
C9 0.031(2) 0.034(2) 0.042(2) -0.0032(17) 0.0089(17) 0.0082(17)
C10 0.032(2) 0.031(2) 0.0247(19) -0.0003(15) 0.0045(15) -0.0052(16)
C11 0.037(2) 0.0181(17) 0.0230(18) 0.0021(13) -0.0049(15) -0.0011(15)
C12 0.0257(18) 0.0178(16) 0.0235(17) -0.0016(13) -0.0019(14) -0.0010(14)
C13 0.0270(18) 0.0222(17) 0.0162(16) 0.0025(13) -0.0050(13) -0.0019(14)
C14 0.0281(19) 0.0239(18) 0.0250(18) 0.0027(14) -0.0016(14) -0.0029(15)
C15 0.029(2) 0.036(2) 0.027(2) 0.0024(15) 0.0030(15) 0.0026(16)
C16 0.040(2) 0.030(2) 0.0234(18) -0.0048(15) -0.0007(15) 0.0078(17)
C17 0.044(2) 0.0249(19) 0.0259(19) -0.0067(15) -0.0078(16) -0.0015(17)
C18 0.0281(18) 0.0259(18) 0.0223(18) -0.0010(14) -0.0047(14) -0.0023(15)
C19 0.0194(16) 0.0168(15) 0.0214(17) 0.0048(13) -0.0009(13) 0.0003(13)
C20 0.0235(18) 0.0301(19) 0.0289(19) 0.0012(15) -0.0047(14) -0.0005(15)
C21 0.0199(18) 0.046(2) 0.041(2) 0.0060(18) -0.0030(16) -0.0042(17)
C22 0.0238(19) 0.046(2) 0.035(2) 0.0129(18) 0.0079(16) 0.0107(17)
C23 0.035(2) 0.0241(18) 0.0250(18) 0.0045(14) 0.0048(15) 0.0080(16)
C24 0.0220(17) 0.0206(17) 0.0258(18) 0.0048(14) 0.0002(14) 0.0005(14)
C25 0.0223(17) 0.0133(15) 0.0187(16) -0.0025(12) -0.0053(13) -0.0018(13)
C26 0.0268(18) 0.0188(17) 0.0247(18) -0.0010(13) 0.0001(14) 0.0018(14)
C27 0.0315(19) 0.0248(18) 0.0198(17) 0.0009(14) 0.0032(14) -0.0017(15)
C28 0.0325(19) 0.0224(17) 0.0210(17) 0.0052(13) -0.0051(14) -0.0055(15)
C29 0.0244(18) 0.0187(17) 0.0300(19) 0.0036(14) -0.0078(14) 0.0017(14)
C30 0.0206(16) 0.0211(17) 0.0226(17) 0.0008(13) -0.0016(13) -0.0015(14)
C31 0.0196(16) 0.0154(16) 0.0226(17) 0.0052(12) -0.0028(13) -0.0013(13)

loop_
_atom_type_symbol
_atom_type_description
_atom_type_scat_dispersion_real
_atom_type_scat_dispersion_imag
_atom_type_scat_source
C C 0.0033 0.0016 'International Tables Vol C Tables 4.2.6.8 and 6.1.1.4'
H H 0.0000 0.0000 'International Tables Vol C Tables 4.2.6.8 and 6.1.1.4'
Au Au -2.0133 8.8022 'International Tables Vol C Tables 4.2.6.8 and 6.1.1.4'
Cl Cl 0.1484 0.1585 'International Tables Vol C Tables 4.2.6.8 and 6.1.1.4'
O O 0.0106 0.0060 'International Tables Vol C Tables 4.2.6.8 and 6.1.1.4'
P P 0.1023 0.0942 'International Tables Vol C Tables 4.2.6.8 and 6.1.1.4'

loop_
_geom_angle_atom_site_label_1
_geom_angle_atom_site_label_2
_geom_angle_atom_site_label_3
_geom_angle
_geom_angle_site_symmetry_1
_geom_angle_site_symmetry_3
_geom_angle_publ_flag
Cl1 Au1 H1 116.0 . . ?
P1 Au1 Cl1 174.75(3) . . ?
P1 Au1 H1 68.9 . . ?
C1 P1 Au1 118.76(10) . . ?
C19 P1 Au1 117.27(11) . . ?
C19 P1 C1 105.97(14) . . ?
C19 P1 C25 102.61(14) . . ?
C25 P1 Au1 105.10(10) . . ?
C25 P1 C1 105.26(14) . . ?
C31 O1 H1 109.5 . . ?
C2 C1 P1 124.7(2) . . ?
C6 C1 P1 116.8(2) . . ?
C6 C1 C2 118.4(3) . . ?
C1 C2 C31 124.8(3) . . ?
C3 C2 C1 118.3(3) . . ?
C3 C2 C31 116.9(3) . . ?
C2 C3 H3 118.8 . . ?
C4 C3 C2 122.4(3) . . ?
C4 C3 H3 118.8 . . ?
C3 C4 H4 120.2 . . ?
C5 C4 C3 119.6(3) . . ?
C5 C4 H4 120.2 . . ?
C4 C5 H5 120.3 . . ?
C4 C5 C6 119.4(3) . . ?
C6 C5 H5 120.3 . . ?
C1 C6 H6 119.0 . . ?
C5 C6 C1 122.0(3) . . ?
C5 C6 H6 119.0 . . ?
C8 C7 C31 118.1(3) . . ?
C12 C7 C8 118.1(3) . . ?
C12 C7 C31 123.8(3) . . ?
C7 C8 H8 119.3 . . ?
C9 C8 C7 121.3(3) . . ?
C9 C8 H8 119.3 . . ?
C8 C9 H9 120.1 . . ?
C8 C9 C10 119.8(3) . . ?
C10 C9 H9 120.1 . . ?
C9 C10 H10 120.2 . . ?
C11 C10 C9 119.6(3) . . ?
C11 C10 H10 120.2 . . ?
C10 C11 H11 119.6 . . ?
C10 C11 C12 120.8(3) . . ?
C12 C11 H11 119.6 . . ?
C7 C12 C11 120.4(3) . . ?
C7 C12 H12 119.8 . . ?
C11 C12 H12 119.8 . . ?
C14 C13 C18 118.0(3) . . ?
C14 C13 C31 123.4(3) . . ?
C18 C13 C31 118.6(3) . . ?
C13 C14 H14 119.6 . . ?
C15 C14 C13 120.9(3) . . ?
C15 C14 H14 119.6 . . ?
C14 C15 H15 119.8 . . ?
C14 C15 C16 120.5(3) . . ?
C16 C15 H15 119.8 . . ?
C15 C16 H16 120.4 . . ?
C17 C16 C15 119.3(3) . . ?
C17 C16 H16 120.4 . . ?
C16 C17 H17 119.9 . . ?
C16 C17 C18 120.3(3) . . ?
C18 C17 H17 119.9 . . ?
C13 C18 H18 119.4 . . ?
C17 C18 C13 121.1(3) . . ?
C17 C18 H18 119.4 . . ?
C20 C19 P1 119.5(3) . . ?
C24 C19 P1 120.4(2) . . ?
C24 C19 C20 120.1(3) . . ?
C19 C20 H20 120.3 . . ?
C21 C20 C19 119.4(3) . . ?
C21 C20 H20 120.3 . . ?
C20 C21 H21 119.8 . . ?
C22 C21 C20 120.3(3) . . ?
C22 C21 H21 119.8 . . ?
C21 C22 H22 119.8 . . ?
C23 C22 C21 120.5(3) . . ?
C23 C22 H22 119.8 . . ?
C22 C23 H23 120.1 . . ?
C22 C23 C24 119.8(3) . . ?
C24 C23 H23 120.1 . . ?
C19 C24 H24 120.0 . . ?
C23 C24 C19 119.9(3) . . ?
C23 C24 H24 120.0 . . ?
C26 C25 P1 118.2(2) . . ?
C30 C25 P1 123.2(2) . . ?
C30 C25 C26 118.4(3) . . ?
C25 C26 H26 119.4 . . ?
C27 C26 C25 121.2(3) . . ?
C27 C26 H26 119.4 . . ?
C26 C27 H27 120.1 . . ?
C26 C27 C28 119.7(3) . . ?
C28 C27 H27 120.1 . . ?
C27 C28 H28 120.2 . . ?
C29 C28 C27 119.7(3) . . ?
C29 C28 H28 120.2 . . ?
C28 C29 H29 119.7 . . ?
C28 C29 C30 120.7(3) . . ?
C30 C29 H29 119.7 . . ?
C25 C30 C29 120.3(3) . . ?
C25 C30 H30 119.8 . . ?
C29 C30 H30 119.8 . . ?
O1 C31 C2 105.2(2) . . ?
O1 C31 C7 108.4(3) . . ?
O1 C31 C13 110.5(3) . . ?
C2 C31 C7 108.4(3) . . ?
C2 C31 C13 111.4(3) . . ?
C7 C31 C13 112.7(2) . . ?

loop_
_geom_bond_atom_site_label_1
_geom_bond_atom_site_label_2
_geom_bond_distance
_geom_bond_site_symmetry_2
_geom_bond_publ_flag
Au1 Cl1 2.2863(9) . ?
Au1 P1 2.2335(8) . ?
Au1 H1 3.3916 . ?
P1 C1 1.836(3) . ?
P1 C19 1.810(3) . ?
P1 C25 1.825(3) . ?
O1 H1 0.8400 . ?
O1 C31 1.423(4) . ?
C1 C2 1.407(4) . ?
C1 C6 1.404(4) . ?
C2 C3 1.395(4) . ?
C2 C31 1.532(4) . ?
C3 H3 0.9500 . ?
C3 C4 1.380(5) . ?
C4 H4 0.9500 . ?
C4 C5 1.378(5) . ?
C5 H5 0.9500 . ?
C5 C6 1.383(4) . ?
C6 H6 0.9500 . ?
C7 C8 1.392(5) . ?
C7 C12 1.388(4) . ?
C7 C31 1.537(4) . ?
C8 H8 0.9500 . ?
C8 C9 1.382(5) . ?
C9 H9 0.9500 . ?
C9 C10 1.384(5) . ?
C10 H10 0.9500 . ?
C10 C11 1.370(5) . ?
C11 H11 0.9500 . ?
C11 C12 1.389(5) . ?
C12 H12 0.9500 . ?
C13 C14 1.392(5) . ?
C13 C18 1.393(5) . ?
C13 C31 1.540(4) . ?
C14 H14 0.9500 . ?
C14 C15 1.382(5) . ?
C15 H15 0.9500 . ?
C15 C16 1.386(5) . ?
C16 H16 0.9500 . ?
C16 C17 1.380(5) . ?
C17 H17 0.9500 . ?
C17 C18 1.384(5) . ?
C18 H18 0.9500 . ?
C19 C20 1.391(5) . ?
C19 C24 1.388(4) . ?
C20 H20 0.9500 . ?
C20 C21 1.385(5) . ?
C21 H21 0.9500 . ?
C21 C22 1.380(5) . ?
C22 H22 0.9500 . ?
C22 C23 1.379(5) . ?
C23 H23 0.9500 . ?
C23 C24 1.387(5) . ?
C24 H24 0.9500 . ?
C25 C26 1.394(4) . ?
C25 C30 1.388(4) . ?
C26 H26 0.9500 . ?
C26 C27 1.382(5) . ?
C27 H27 0.9500 . ?
C27 C28 1.387(5) . ?
C28 H28 0.9500 . ?
C28 C29 1.375(5) . ?
C29 H29 0.9500 . ?
C29 C30 1.390(4) . ?
C30 H30 0.9500 . ?

loop_
_geom_torsion_atom_site_label_1
_geom_torsion_atom_site_label_2
_geom_torsion_atom_site_label_3
_geom_torsion_atom_site_label_4
_geom_torsion
_geom_torsion_site_symmetry_1
_geom_torsion_site_symmetry_2
_geom_torsion_site_symmetry_3
_geom_torsion_site_symmetry_4
_geom_torsion_publ_flag
Au1 P1 C1 C2 58.9(3) . . . . ?
Au1 P1 C1 C6 -124.5(2) . . . . ?
Au1 P1 C19 C20 15.1(3) . . . . ?
Au1 P1 C19 C24 -168.4(2) . . . . ?
Au1 P1 C25 C26 49.3(3) . . . . ?
Au1 P1 C25 C30 -126.0(2) . . . . ?
P1 C1 C2 C3 175.8(2) . . . . ?
P1 C1 C2 C31 -4.7(5) . . . . ?
P1 C1 C6 C5 -176.7(2) . . . . ?
P1 C19 C20 C21 174.7(3) . . . . ?
P1 C19 C24 C23 -174.7(2) . . . . ?
P1 C25 C26 C27 -176.9(3) . . . . ?
P1 C25 C30 C29 176.0(2) . . . . ?
C1 P1 C19 C20 150.4(3) . . . . ?
C1 P1 C19 C24 -33.1(3) . . . . ?
C1 P1 C25 C26 -76.9(3) . . . . ?
C1 P1 C25 C30 107.8(3) . . . . ?
C1 C2 C3 C4 0.7(5) . . . . ?
C1 C2 C31 O1 19.1(4) . . . . ?
C1 C2 C31 C7 134.8(3) . . . . ?
C1 C2 C31 C13 -100.6(3) . . . . ?
C2 C1 C6 C5 0.1(5) . . . . ?
C2 C3 C4 C5 0.0(5) . . . . ?
C3 C2 C31 O1 -161.4(3) . . . . ?
C3 C2 C31 C7 -45.7(4) . . . . ?
C3 C2 C31 C13 78.9(3) . . . . ?
C3 C4 C5 C6 -0.7(5) . . . . ?
C4 C5 C6 C1 0.6(5) . . . . ?
C6 C1 C2 C3 -0.7(4) . . . . ?
C6 C1 C2 C31 178.8(3) . . . . ?
C7 C8 C9 C10 -0.1(6) . . . . ?
C8 C7 C12 C11 0.3(5) . . . . ?
C8 C7 C31 O1 51.0(4) . . . . ?
C8 C7 C31 C2 -62.7(4) . . . . ?
C8 C7 C31 C13 173.5(3) . . . . ?
C8 C9 C10 C11 0.8(6) . . . . ?
C9 C10 C11 C12 -0.9(5) . . . . ?
C10 C11 C12 C7 0.3(5) . . . . ?
C12 C7 C8 C9 -0.4(5) . . . . ?
C12 C7 C31 O1 -131.2(3) . . . . ?
C12 C7 C31 C2 115.2(3) . . . . ?
C12 C7 C31 C13 -8.6(4) . . . . ?
C13 C14 C15 C16 1.0(5) . . . . ?
C14 C13 C18 C17 -1.0(5) . . . . ?
C14 C13 C31 O1 -130.7(3) . . . . ?
C14 C13 C31 C2 -14.2(4) . . . . ?
C14 C13 C31 C7 107.9(3) . . . . ?
C14 C15 C16 C17 -0.5(5) . . . . ?
C15 C16 C17 C18 -0.8(5) . . . . ?
C16 C17 C18 C13 1.5(5) . . . . ?
C18 C13 C14 C15 -0.2(5) . . . . ?
C18 C13 C31 O1 51.4(4) . . . . ?
C18 C13 C31 C2 167.9(3) . . . . ?
C18 C13 C31 C7 -70.0(4) . . . . ?
C19 P1 C1 C2 -75.6(3) . . . . ?
C19 P1 C1 C6 101.0(3) . . . . ?
C19 P1 C25 C26 172.4(2) . . . . ?
C19 P1 C25 C30 -2.8(3) . . . . ?
C19 C20 C21 C22 0.2(5) . . . . ?
C20 C19 C24 C23 1.8(5) . . . . ?
C20 C21 C22 C23 1.3(6) . . . . ?
C21 C22 C23 C24 -1.3(5) . . . . ?
C22 C23 C24 C19 -0.3(5) . . . . ?
C24 C19 C20 C21 -1.8(5) . . . . ?
C25 P1 C1 C2 176.1(3) . . . . ?
C25 P1 C1 C6 -7.2(3) . . . . ?
C25 P1 C19 C20 -99.4(3) . . . . ?
C25 P1 C19 C24 77.1(3) . . . . ?
C25 C26 C27 C28 1.4(5) . . . . ?
C26 C25 C30 C29 0.8(5) . . . . ?
C26 C27 C28 C29 -0.6(5) . . . . ?
C27 C28 C29 C30 0.0(5) . . . . ?
C28 C29 C30 C25 -0.1(5) . . . . ?
C30 C25 C26 C27 -1.4(5) . . . . ?
C31 C2 C3 C4 -178.8(3) . . . . ?
C31 C7 C8 C9 177.6(3) . . . . ?
C31 C7 C12 C11 -177.5(3) . . . . ?
C31 C13 C14 C15 -178.1(3) . . . . ?
C31 C13 C18 C17 177.0(3) . . . . ?
